data_4349711
loop_
_publ_author_name
'Lee, M.-Y.'
'Bilc, D. I.'
'Symeou, E.'
'Lin, Y.-C.'
'Liang, I.-C.'
'Kyratsi, T.'
'Hsu, K.-F.'

_publ_section_title
;
 Synthesis, crystal structure and thermoelectric properties of a new metal
 telluride Ba3Ag3InTe6
;
_journal_issue 9
_journal_name_full 'Inorganic Chemistry Frontiers'
_journal_page_first 1458
_journal_paper_doi 10.1039/C7QI00210F
_journal_volume 4
_journal_year 2017
_chemical_formula_moiety Ag6Ba6In2Te12
_chemical_formula_sum 'Ag6 Ba6 In2 Te12'
_chemical_formula_weight 3232.04
_space_group_crystal_system orthorhombic
_space_group_IT_number 36
_space_group_name_Hall 'C 2c -2'
_space_group_name_H-M_alt 'C m c 21'
_audit_creation_method SHELXL-2014/7
_audit_update_record
;
2017-04-14 deposited with the CCDC.
2017-05-25 downloaded from the CCDC.
;
_cell_angle_alpha 90
_cell_angle_beta 90
_cell_angle_gamma 90
_cell_formula_units_Z 2
_cell_length_a 4.5669(3)
_cell_length_b 27.9366(16)
_cell_length_c 13.3819(8)
_cell_measurement_reflns_used 5746
_cell_measurement_temperature 296(2)
_cell_measurement_theta_max 56.543
_cell_measurement_theta_min 5.827
_cell_volume 1707.31(18)
_computing_structure_refinement 'SHELXL-2014/7 (Sheldrick, 2014)'
_diffrn_ambient_temperature 296(2)
_diffrn_measured_fraction_theta_full 1.000
_diffrn_measured_fraction_theta_max 0.999
_diffrn_measurement_device_type 'CCD area detector'
_diffrn_radiation_type MoK\a
_diffrn_radiation_wavelength 0.71073
_diffrn_reflns_av_R_equivalents 0.0256
_diffrn_reflns_av_unetI/netI 0.0314
_diffrn_reflns_Laue_measured_fraction_full 1.000
_diffrn_reflns_Laue_measured_fraction_max 0.999
_diffrn_reflns_limit_h_max 6
_diffrn_reflns_limit_h_min -6
_diffrn_reflns_limit_k_max 36
_diffrn_reflns_limit_k_min -31
_diffrn_reflns_limit_l_max 17
_diffrn_reflns_limit_l_min -16
_diffrn_reflns_number 6440
_diffrn_reflns_point_group_measured_fraction_full 0.977
_diffrn_reflns_point_group_measured_fraction_max 0.971
_diffrn_reflns_theta_full 25.242
_diffrn_reflns_theta_max 28.325
_diffrn_reflns_theta_min 1.458
_diffrn_source 'fine-focus sealed tube'
_exptl_absorpt_coefficient_mu 21.512
_exptl_crystal_colour black
_exptl_crystal_density_diffrn 6.287
_exptl_crystal_description chunk
_exptl_crystal_F_000 2680
_refine_diff_density_max 0.856
_refine_diff_density_min -1.392
_refine_diff_density_rms 0.380
_refine_ls_abs_structure_details
;
 Flack x determined using 1024 quotients [(I+)-(I-)]/[(I+)+(I-)]
 (Parsons, Flack and Wagner, Acta Cryst. B69 (2013) 249-259).
;
_refine_ls_abs_structure_Flack -0.01(3)
_refine_ls_extinction_coef 0.000243(19)
_refine_ls_extinction_expression Fc^*^=kFc[1+0.001xFc^2^\l^3^/sin(2\q)]^-1/4^
_refine_ls_extinction_method 'SHELXL-2014/7 (Sheldrick 2014'
_refine_ls_goodness_of_fit_ref 1.044
_refine_ls_hydrogen_treatment undef
_refine_ls_matrix_type full
_refine_ls_number_parameters 80
_refine_ls_number_reflns 2310
_refine_ls_number_restraints 1
_refine_ls_restrained_S_all 1.044
_refine_ls_R_factor_all 0.0185
_refine_ls_R_factor_gt 0.0180
_refine_ls_shift/su_max 0.008
_refine_ls_shift/su_mean 0.001
_refine_ls_structure_factor_coef Fsqd
_refine_ls_weighting_details 'w=1/[\s^2^(Fo^2^)+(0.0116P)^2^+0.1395P] where P=(Fo^2^+2Fc^2^)/3'
_refine_ls_weighting_scheme calc
_refine_ls_wR_factor_gt 0.0362
_refine_ls_wR_factor_ref 0.0364
_reflns_Friedel_coverage 0.864
_reflns_Friedel_fraction_full 0.952
_reflns_Friedel_fraction_max 0.939
_reflns_number_gt 2263
_reflns_number_total 2310
_reflns_threshold_expression 'I > 2\s(I)'
_cod_data_source_file c7qi00210f2.cif
_cod_data_source_block 263
_cod_original_formula_sum Ag6Ba6In2Te12
_cod_database_code 4349711
_shelx_shelxl_version_number 2014/7
_shelx_space_group_comment
;
The symmetry employed for this shelxl refinement is uniquely defined
by the following loop, which should always be used as a source of
symmetry information in preference to the above space-group names.
They are only intended as comments.
;

loop_
_space_group_symop_operation_xyz
'x, y, z'
'-x, -y, z+1/2'
'x, -y, z+1/2'
'-x, y, z'
'x+1/2, y+1/2, z'
'-x+1/2, -y+1/2, z+1/2'
'x+1/2, -y+1/2, z+1/2'
'-x+1/2, y+1/2, z'

loop_
_atom_site_label
_atom_site_type_symbol
_atom_site_fract_x
_atom_site_fract_y
_atom_site_fract_z
_atom_site_U_iso_or_equiv
_atom_site_adp_type
_atom_site_occupancy
_atom_site_site_symmetry_order
_atom_site_calc_flag
_atom_site_refinement_flags_posn
_atom_site_refinement_flags_adp
_atom_site_refinement_flags_occupancy
Ba1 Ba 0.0000 0.42099(2) 0.08430(5) 0.01571(15) Uani 1 2 d S T P
Ba2 Ba 0.0000 0.29759(3) 0.37002(5) 0.01525(14) Uani 1 2 d S T P
Ba3 Ba 0.0000 0.39949(2) 0.69220(5) 0.01653(14) Uani 1 2 d S T P
In1 In 0.5000 0.47715(3) 0.42226(6) 0.01723(18) Uani 1 2 d S T P
Ag1 Ag 0.5000 0.67364(4) 0.46295(7) 0.0236(2) Uani 1 2 d S T P
Ag2 Ag 0.0000 0.72958(4) 0.15044(7) 0.0222(2) Uani 1 2 d S T P
Ag3 Ag 0.5000 0.78323(3) 0.07633(7) 0.0223(2) Uani 1 2 d S T P
Te1 Te 0.5000 0.66718(3) 0.67613(5) 0.01337(15) Uani 1 2 d S T P
Te2 Te 0.0000 0.70154(3) 0.35888(5) 0.01478(14) Uani 1 2 d S T P
Te3 Te 0.5000 0.67970(3) 0.06949(5) 0.01406(14) Uani 1 2 d S T P
Te4 Te 0.5000 0.57539(3) 0.38255(5) 0.01541(16) Uani 1 2 d S T P
Te5 Te 0.0000 0.42660(3) 0.35639(6) 0.01850(16) Uani 1 2 d S T P
Te6 Te 0.5000 0.48683(3) 0.62771(5) 0.01589(15) Uani 1 2 d S T P

loop_
_atom_site_aniso_label
_atom_site_aniso_U_11
_atom_site_aniso_U_22
_atom_site_aniso_U_33
_atom_site_aniso_U_23
_atom_site_aniso_U_13
_atom_site_aniso_U_12
Ba1 0.0126(3) 0.0152(3) 0.0193(3) 0.0013(3) 0.000 0.000
Ba2 0.0136(3) 0.0166(3) 0.0156(3) 0.0016(3) 0.000 0.000
Ba3 0.0136(3) 0.0135(3) 0.0224(3) -0.0014(3) 0.000 0.000
In1 0.0169(4) 0.0160(4) 0.0188(4) -0.0014(3) 0.000 0.000
Ag1 0.0201(5) 0.0276(5) 0.0232(5) 0.0038(4) 0.000 0.000
Ag2 0.0211(4) 0.0205(5) 0.0250(4) -0.0003(4) 0.000 0.000
Ag3 0.0210(4) 0.0213(5) 0.0246(4) 0.0020(4) 0.000 0.000
Te1 0.0132(3) 0.0137(4) 0.0132(3) -0.0018(3) 0.000 0.000
Te2 0.0150(3) 0.0165(4) 0.0128(3) -0.0010(3) 0.000 0.000
Te3 0.0117(3) 0.0140(3) 0.0165(3) 0.0020(3) 0.000 0.000
Te4 0.0199(4) 0.0133(4) 0.0130(3) 0.0003(3) 0.000 0.000
Te5 0.0156(3) 0.0145(4) 0.0254(4) -0.0044(4) 0.000 0.000
Te6 0.0160(3) 0.0154(3) 0.0162(3) 0.0036(3) 0.000 0.000

loop_
_atom_type_symbol
_atom_type_description
_atom_type_scat_dispersion_real
_atom_type_scat_dispersion_imag
_atom_type_scat_source
Ag Ag -0.8971 1.1015 'International Tables Vol C Tables 4.2.6.8 and 6.1.1.4'
In In -0.7276 1.3100 'International Tables Vol C Tables 4.2.6.8 and 6.1.1.4'
Te Te -0.5308 1.6751 'International Tables Vol C Tables 4.2.6.8 and 6.1.1.4'
Ba Ba -0.3244 2.2819 'International Tables Vol C Tables 4.2.6.8 and 6.1.1.4'

loop_
_geom_angle_atom_site_label_1
_geom_angle_atom_site_label_2
_geom_angle_atom_site_label_3
_geom_angle
_geom_angle_site_symmetry_1
_geom_angle_site_symmetry_3
Te6 Ba1 Te6 81.72(2) 2_664 2_564
Te6 Ba1 Te4 121.88(3) 2_664 2_564
Te6 Ba1 Te4 71.555(17) 2_564 2_564
Te6 Ba1 Te4 71.555(17) 2_664 2_664
Te6 Ba1 Te4 121.88(3) 2_564 2_664
Te4 Ba1 Te4 80.407(19) 2_564 2_664
Te6 Ba1 Te1 150.30(3) 2_664 2_564
Te6 Ba1 Te1 91.907(16) 2_564 2_564
Te4 Ba1 Te1 82.519(16) 2_564 2_564
Te4 Ba1 Te1 133.95(3) 2_664 2_564
Te6 Ba1 Te1 91.907(16) 2_664 2_664
Te6 Ba1 Te1 150.30(3) 2_564 2_664
Te4 Ba1 Te1 133.95(3) 2_564 2_664
Te4 Ba1 Te1 82.519(16) 2_664 2_664
Te1 Ba1 Te1 79.35(2) 2_564 2_664
Te6 Ba1 Te5 78.581(19) 2_664 .
Te6 Ba1 Te5 78.581(19) 2_564 .
Te4 Ba1 Te5 139.578(10) 2_564 .
Te4 Ba1 Te5 139.578(10) 2_664 .
Te1 Ba1 Te5 71.721(19) 2_564 .
Te1 Ba1 Te5 71.721(19) 2_664 .
Te6 Ba1 Ag3 137.911(13) 2_664 5_445
Te6 Ba1 Ag3 137.911(13) 2_564 5_445
Te4 Ba1 Ag3 90.43(2) 2_564 5_445
Te4 Ba1 Ag3 90.43(2) 2_664 5_445
Te1 Ba1 Ag3 47.239(15) 2_564 5_445
Te1 Ba1 Ag3 47.239(15) 2_664 5_445
Te5 Ba1 Ag3 94.05(3) . 5_445
Te6 Ba1 Ag1 164.63(3) 2_664 2_564
Te6 Ba1 Ag1 100.876(14) 2_564 2_564
Te4 Ba1 Ag1 46.79(2) 2_564 2_564
Te4 Ba1 Ag1 94.62(2) 2_664 2_564
Te1 Ba1 Ag1 45.070(18) 2_564 2_564
Te1 Ba1 Ag1 92.90(2) 2_664 2_564
Te5 Ba1 Ag1 116.79(2) . 2_564
Ag3 Ba1 Ag1 45.759(17) 5_445 2_564
Te6 Ba1 Ag1 100.876(15) 2_664 2_664
Te6 Ba1 Ag1 164.63(3) 2_564 2_664
Te4 Ba1 Ag1 94.62(2) 2_564 2_664
Te4 Ba1 Ag1 46.79(2) 2_664 2_664
Te1 Ba1 Ag1 92.90(2) 2_564 2_664
Te1 Ba1 Ag1 45.070(18) 2_664 2_664
Te5 Ba1 Ag1 116.79(2) . 2_664
Ag3 Ba1 Ag1 45.759(17) 5_445 2_664
Ag1 Ba1 Ag1 72.70(2) 2_564 2_664
Te6 Ba1 Ba1 49.140(11) 2_664 1_655
Te6 Ba1 Ba1 130.860(11) 2_564 1_655
Te4 Ba1 Ba1 130.203(9) 2_564 1_655
Te4 Ba1 Ba1 49.796(10) 2_664 1_655
Te1 Ba1 Ba1 129.676(11) 2_564 1_655
Te1 Ba1 Ba1 50.325(11) 2_664 1_655
Te5 Ba1 Ba1 90.0 . 1_655
Ag3 Ba1 Ba1 90.0 5_445 1_655
Ag1 Ba1 Ba1 126.352(11) 2_564 1_655
Ag1 Ba1 Ba1 53.649(11) 2_664 1_655
Te6 Ba1 Ba1 130.860(11) 2_664 1_455
Te6 Ba1 Ba1 49.140(11) 2_564 1_455
Te4 Ba1 Ba1 49.796(10) 2_564 1_455
Te4 Ba1 Ba1 130.203(10) 2_664 1_455
Te1 Ba1 Ba1 50.325(11) 2_564 1_455
Te1 Ba1 Ba1 129.676(11) 2_664 1_455
Te5 Ba1 Ba1 90.0 . 1_455
Ag3 Ba1 Ba1 90.0 5_445 1_455
Ag1 Ba1 Ba1 53.649(11) 2_564 1_455
Ag1 Ba1 Ba1 126.352(11) 2_664 1_455
Ba1 Ba1 Ba1 180.0 1_655 1_455
Te2 Ba2 Te2 80.71(2) 5_445 5_545
Te2 Ba2 Te3 125.52(2) 5_445 2_665
Te2 Ba2 Te3 75.677(17) 5_545 2_665
Te2 Ba2 Te3 75.677(17) 5_445 2_565
Te2 Ba2 Te3 125.52(2) 5_545 2_565
Te3 Ba2 Te3 79.54(2) 2_665 2_565
Te2 Ba2 Te1 76.492(17) 5_445 2_564
Te2 Ba2 Te1 126.11(3) 5_545 2_564
Te3 Ba2 Te1 153.86(3) 2_665 2_564
Te3 Ba2 Te1 94.862(14) 2_565 2_564
Te2 Ba2 Te1 126.11(3) 5_445 2_664
Te2 Ba2 Te1 76.492(17) 5_545 2_664
Te3 Ba2 Te1 94.862(14) 2_665 2_664
Te3 Ba2 Te1 153.86(3) 2_565 2_664
Te1 Ba2 Te1 78.90(2) 2_564 2_664
Te2 Ba2 Te5 139.268(11) 5_445 .
Te2 Ba2 Te5 139.268(11) 5_545 .
Te3 Ba2 Te5 81.97(2) 2_665 .
Te3 Ba2 Te5 81.97(2) 2_565 .
Te1 Ba2 Te5 71.94(2) 2_564 .
Te1 Ba2 Te5 71.94(2) 2_664 .
Te2 Ba2 Ag1 45.427(14) 5_445 5_445
Te2 Ba2 Ag1 45.427(14) 5_545 5_445
Te3 Ba2 Ag1 85.10(2) 2_665 5_445
Te3 Ba2 Ag1 85.10(2) 2_565 5_445
Te1 Ba2 Ag1 120.12(2) 2_564 5_445
Te1 Ba2 Ag1 120.12(2) 2_664 5_445
Te5 Ba2 Ag1 163.14(3) . 5_445
Te2 Ba2 Ag2 83.72(2) 5_445 2_565
Te2 Ba2 Ag2 83.72(2) 5_545 2_565
Te3 Ba2 Ag2 45.756(15) 2_665 2_565
Te3 Ba2 Ag2 45.756(15) 2_565 2_565
Te1 Ba2 Ag2 139.636(12) 2_564 2_565
Te1 Ba2 Ag2 139.636(12) 2_664 2_565
Te5 Ba2 Ag2 104.33(3) . 2_565
Ag1 Ba2 Ag2 58.81(2) 5_445 2_565
Te2 Ba2 Ag3 83.15(2) 5_445 5_445
Te2 Ba2 Ag3 83.15(2) 5_545 5_445
Te3 Ba2 Ag3 139.639(12) 2_665 5_445
Te3 Ba2 Ag3 139.639(12) 2_565 5_445
Te1 Ba2 Ag3 46.335(14) 2_564 5_445
Te1 Ba2 Ag3 46.335(14) 2_664 5_445
Te5 Ba2 Ag3 92.93(3) . 5_445
Ag1 Ba2 Ag3 103.93(3) 5_445 5_445
Ag2 Ba2 Ag3 162.74(3) 2_565 5_445
Te2 Ba2 Ba2 130.354(10) 5_445 1_655
Te2 Ba2 Ba2 49.645(10) 5_545 1_655
Te3 Ba2 Ba2 50.230(11) 2_665 1_655
Te3 Ba2 Ba2 129.770(11) 2_565 1_655
Te1 Ba2 Ba2 129.451(10) 2_564 1_655
Te1 Ba2 Ba2 50.551(10) 2_664 1_655
Te5 Ba2 Ba2 90.0 . 1_655
Ag1 Ba2 Ba2 90.0 5_445 1_655
Ag2 Ba2 Ba2 90.0 2_565 1_655
Ag3 Ba2 Ba2 90.0 5_445 1_655
Te2 Ba2 Ba2 49.645(10) 5_445 1_455
Te2 Ba2 Ba2 130.353(10) 5_545 1_455
Te3 Ba2 Ba2 129.770(11) 2_665 1_455
Te3 Ba2 Ba2 50.230(11) 2_565 1_455
Te1 Ba2 Ba2 50.550(10) 2_564 1_455
Te1 Ba2 Ba2 129.451(10) 2_664 1_455
Te5 Ba2 Ba2 90.0 . 1_455
Ag1 Ba2 Ba2 90.0 5_445 1_455
Ag2 Ba2 Ba2 90.0 2_565 1_455
Ag3 Ba2 Ba2 90.0 5_445 1_455
Ba2 Ba2 Ba2 180.0 1_655 1_455
Te6 Ba3 Te6 82.84(2) 1_455 .
Te6 Ba3 Te4 118.22(3) 1_455 2_665
Te6 Ba3 Te4 66.902(17) . 2_665
Te6 Ba3 Te4 66.902(17) 1_455 2_565
Te6 Ba3 Te4 118.22(3) . 2_565
Te4 Ba3 Te4 81.67(2) 2_665 2_565
Te6 Ba3 Te3 84.270(16) 1_455 2_565
Te6 Ba3 Te3 138.12(3) . 2_565
Te4 Ba3 Te3 151.19(3) 2_665 2_565
Te4 Ba3 Te3 92.392(14) 2_565 2_565
Te6 Ba3 Te3 138.12(3) 1_455 2_665
Te6 Ba3 Te3 84.270(16) . 2_665
Te4 Ba3 Te3 92.392(14) 2_665 2_665
Te4 Ba3 Te3 151.19(3) 2_565 2_665
Te3 Ba3 Te3 79.30(2) 2_565 2_665
Te6 Ba3 Te2 135.210(14) 1_455 2_565
Te6 Ba3 Te2 135.211(14) . 2_565
Te4 Ba3 Te2 72.869(19) 2_665 2_565
Te4 Ba3 Te2 72.869(19) 2_565 2_565
Te3 Ba3 Te2 78.43(2) 2_565 2_565
Te3 Ba3 Te2 78.43(2) 2_665 2_565
Te6 Ba3 Ag2 131.325(18) 1_455 2_565
Te6 Ba3 Ag2 131.326(18) . 2_565
Te4 Ba3 Ag2 108.08(2) 2_665 2_565
Te4 Ba3 Ag2 108.08(2) 2_565 2_565
Te3 Ba3 Ag2 47.061(15) 2_565 2_565
Te3 Ba3 Ag2 47.061(15) 2_665 2_565
Te2 Ba3 Ag2 47.13(2) 2_565 2_565
Te6 Ba3 Ba3 48.580(11) 1_455 1_455
Te6 Ba3 Ba3 131.420(11) . 1_455
Te4 Ba3 Ba3 130.834(11) 2_665 1_455
Te4 Ba3 Ba3 49.165(11) 2_565 1_455
Te3 Ba3 Ba3 50.348(10) 2_565 1_455
Te3 Ba3 Ba3 129.652(10) 2_665 1_455
Te2 Ba3 Ba3 90.0 2_565 1_455
Ag2 Ba3 Ba3 90.0 2_565 1_455
Te6 Ba3 Ba3 131.420(11) 1_455 1_655
Te6 Ba3 Ba3 48.580(11) . 1_655
Te4 Ba3 Ba3 49.165(11) 2_665 1_655
Te4 Ba3 Ba3 130.834(11) 2_565 1_655
Te3 Ba3 Ba3 129.652(10) 2_565 1_655
Te3 Ba3 Ba3 50.348(10) 2_665 1_655
Te2 Ba3 Ba3 90.0 2_565 1_655
Ag2 Ba3 Ba3 90.0 2_565 1_655
Ba3 Ba3 Ba3 180.00(3) 1_455 1_655
Te6 In1 Te4 95.34(3) . .
Te6 In1 Te5 111.06(3) . 1_655
Te4 In1 Te5 115.55(2) . 1_655
Te6 In1 Te5 111.06(3) . .
Te4 In1 Te5 115.55(2) . .
Te5 In1 Te5 107.82(4) 1_655 .
Te2 Ag1 Te2 110.10(4) . 1_655
Te2 Ag1 Te1 121.10(2) . .
Te2 Ag1 Te1 121.10(2) 1_655 .
Te2 Ag1 Te4 94.48(3) . .
Te2 Ag1 Te4 94.48(3) 1_655 .
Te1 Ag1 Te4 107.79(4) . .
Te2 Ag1 Ag3 139.97(5) . 6_665
Te2 Ag1 Ag3 61.03(2) 1_655 6_665
Te1 Ag1 Ag3 61.30(2) . 6_665
Te4 Ag1 Ag3 124.02(3) . 6_665
Te2 Ag1 Ag3 61.03(2) . 6_565
Te2 Ag1 Ag3 139.97(5) 1_655 6_565
Te1 Ag1 Ag3 61.30(2) . 6_565
Te4 Ag1 Ag3 124.02(3) . 6_565
Ag3 Ag1 Ag3 99.37(4) 6_665 6_565
Te2 Ag1 Ba2 64.39(2) . 5
Te2 Ag1 Ba2 64.39(2) 1_655 5
Te1 Ag1 Ba2 113.37(4) . 5
Te4 Ag1 Ba2 138.84(4) . 5
Ag3 Ag1 Ba2 78.03(3) 6_665 5
Ag3 Ag1 Ba2 78.03(3) 6_565 5
Te2 Ag1 Ba1 85.232(19) . 2_565
Te2 Ag1 Ba1 152.70(4) 1_655 2_565
Te1 Ag1 Ba1 62.35(2) . 2_565
Te4 Ag1 Ba1 60.98(2) . 2_565
Ag3 Ag1 Ba1 120.96(3) 6_665 2_565
Ag3 Ag1 Ba1 67.08(2) 6_565 2_565
Ba2 Ag1 Ba1 142.032(14) 5 2_565
Te2 Ag1 Ba1 152.70(4) . 2_665
Te2 Ag1 Ba1 85.233(19) 1_655 2_665
Te1 Ag1 Ba1 62.35(2) . 2_665
Te4 Ag1 Ba1 60.98(2) . 2_665
Ag3 Ag1 Ba1 67.08(2) 6_665 2_665
Ag3 Ag1 Ba1 120.96(3) 6_565 2_665
Ba2 Ag1 Ba1 142.032(14) 5 2_665
Ba1 Ag1 Ba1 72.70(2) 2_565 2_665
Te3 Ag2 Te3 104.59(4) . 1_455
Te3 Ag2 Te2 103.34(3) . .
Te3 Ag2 Te2 103.34(3) 1_455 .
Te3 Ag2 Te1 121.59(3) . 6_564
Te3 Ag2 Te1 121.59(3) 1_455 6_564
Te2 Ag2 Te1 98.89(3) . 6_564
Te3 Ag2 Ag3 59.94(2) . .
Te3 Ag2 Ag3 137.96(4) 1_455 .
Te2 Ag2 Ag3 117.91(3) . .
Te1 Ag2 Ag3 61.85(3) 6_564 .
Te3 Ag2 Ag3 137.96(4) . 1_455
Te3 Ag2 Ag3 59.95(2) 1_455 1_455
Te2 Ag2 Ag3 117.91(3) . 1_455
Te1 Ag2 Ag3 61.85(3) 6_564 1_455
Ag3 Ag2 Ag3 103.59(4) . 1_455
Te3 Ag2 Ba3 65.19(2) . 2_564
Te3 Ag2 Ba3 65.19(2) 1_455 2_564
Te2 Ag2 Ba3 65.50(3) . 2_564
Te1 Ag2 Ba3 164.39(4) 6_564 2_564
Ag3 Ag2 Ba3 124.19(3) . 2_564
Ag3 Ag2 Ba3 124.19(3) 1_455 2_564
Te3 Ag2 Ba2 62.38(2) . 2_564
Te3 Ag2 Ba2 62.38(2) 1_455 2_564
Te2 Ag2 Ba2 152.88(4) . 2_564
Te1 Ag2 Ba2 108.23(3) 6_564 2_564
Ag3 Ag2 Ba2 76.57(3) . 2_564
Ag3 Ag2 Ba2 76.57(3) 1_455 2_564
Ba3 Ag2 Ba2 87.37(3) 2_564 2_564
Te3 Ag3 Ag2 59.69(3) . .
Te3 Ag3 Ag2 59.69(3) . 1_655
Ag2 Ag3 Ag2 103.59(4) . 1_655
Te3 Ag3 Te2 96.51(4) . 6_564
Ag2 Ag3 Te2 114.35(3) . 6_564
Ag2 Ag3 Te2 114.35(3) 1_655 6_564
Te3 Ag3 Te1 118.55(3) . 6_664
Ag2 Ag3 Te1 133.44(4) . 6_664
Ag2 Ag3 Te1 59.05(2) 1_655 6_664
Te2 Ag3 Te1 112.05(3) 6_564 6_664
Te3 Ag3 Te1 118.55(3) . 6_564
Ag2 Ag3 Te1 59.05(2) . 6_564
Ag2 Ag3 Te1 133.43(4) 1_655 6_564
Te2 Ag3 Te1 112.05(3) 6_564 6_564
Te1 Ag3 Te1 99.76(4) 6_664 6_564
Te3 Ag3 Ag1 112.71(3) . 6_564
Ag2 Ag3 Ag1 77.36(2) . 6_564
Ag2 Ag3 Ag1 168.42(5) 1_655 6_564
Te2 Ag3 Ag1 55.98(2) 6_564 6_564
Te1 Ag3 Ag1 128.53(4) 6_664 6_564
Te1 Ag3 Ag1 57.10(2) 6_564 6_564
Te3 Ag3 Ag1 112.71(3) . 6_664
Ag2 Ag3 Ag1 168.42(5) . 6_664
Ag2 Ag3 Ag1 77.36(2) 1_655 6_664
Te2 Ag3 Ag1 55.98(2) 6_564 6_664
Te1 Ag3 Ag1 57.10(2) 6_664 6_664
Te1 Ag3 Ag1 128.53(4) 6_564 6_664
Ag1 Ag3 Ag1 99.37(4) 6_564 6_664
Te3 Ag3 Ba1 179.77(4) . 5
Ag2 Ag3 Ba1 120.40(3) . 5
Ag2 Ag3 Ba1 120.40(3) 1_655 5
Te2 Ag3 Ba1 83.27(3) 6_564 5
Te1 Ag3 Ba1 61.57(2) 6_664 5
Te1 Ag3 Ba1 61.57(2) 6_564 5
Ag1 Ag3 Ba1 67.16(3) 6_564 5
Ag1 Ag3 Ba1 67.16(3) 6_664 5
Te3 Ag3 Ba2 97.64(3) . 5
Ag2 Ag3 Ba2 73.31(3) . 5
Ag2 Ag3 Ba2 73.31(3) 1_655 5
Te2 Ag3 Ba2 165.85(4) 6_564 5
Te1 Ag3 Ba2 60.53(2) 6_664 5
Te1 Ag3 Ba2 60.53(2) 6_564 5
Ag1 Ag3 Ba2 117.59(3) 6_564 5
Ag1 Ag3 Ba2 117.59(3) 6_664 5
Ba1 Ag3 Ba2 82.58(2) 5 5
Ag1 Te1 Ag2 79.59(4) . 6_565
Ag1 Te1 Ag3 61.60(2) . 6_665
Ag2 Te1 Ag3 59.10(2) 6_565 6_665
Ag1 Te1 Ag3 61.60(2) . 6_565
Ag2 Te1 Ag3 59.10(2) 6_565 6_565
Ag3 Te1 Ag3 99.76(4) 6_665 6_565
Ag1 Te1 Ba1 72.58(2) . 2_565
Ag2 Te1 Ba1 130.03(2) 6_565 2_565
Ag3 Te1 Ba1 130.85(3) 6_665 2_565
Ag3 Te1 Ba1 71.20(2) 6_565 2_565
Ag1 Te1 Ba1 72.58(2) . 2_665
Ag2 Te1 Ba1 130.03(2) 6_565 2_665
Ag3 Te1 Ba1 71.20(2) 6_665 2_665
Ag3 Te1 Ba1 130.85(3) 6_565 2_665
Ba1 Te1 Ba1 79.35(2) 2_565 2_665
Ag1 Te1 Ba2 134.69(2) . 2_665
Ag2 Te1 Ba2 79.25(2) 6_565 2_665
Ag3 Te1 Ba2 73.14(2) 6_665 2_665
Ag3 Te1 Ba2 132.98(3) 6_565 2_665
Ba1 Te1 Ba2 147.39(3) 2_565 2_665
Ba1 Te1 Ba2 91.778(14) 2_665 2_665
Ag1 Te1 Ba2 134.69(2) . 2_565
Ag2 Te1 Ba2 79.25(2) 6_565 2_565
Ag3 Te1 Ba2 132.98(3) 6_665 2_565
Ag3 Te1 Ba2 73.14(2) 6_565 2_565
Ba1 Te1 Ba2 91.778(14) 2_565 2_565
Ba1 Te1 Ba2 147.39(3) 2_665 2_565
Ba2 Te1 Ba2 78.90(2) 2_665 2_565
Ag1 Te2 Ag1 110.10(4) 1_455 .
Ag1 Te2 Ag2 123.84(2) 1_455 .
Ag1 Te2 Ag2 123.84(2) . .
Ag1 Te2 Ag3 62.99(2) 1_455 6_565
Ag1 Te2 Ag3 62.99(2) . 6_565
Ag2 Te2 Ag3 155.99(4) . 6_565
Ag1 Te2 Ba2 136.26(3) 1_455 5
Ag1 Te2 Ba2 70.18(2) . 5
Ag2 Te2 Ba2 80.50(2) . 5
Ag3 Te2 Ba2 81.26(2) 6_565 5
Ag1 Te2 Ba2 70.18(2) 1_455 5_455
Ag1 Te2 Ba2 136.26(3) . 5_455
Ag2 Te2 Ba2 80.50(2) . 5_455
Ag3 Te2 Ba2 81.26(2) 6_565 5_455
Ba2 Te2 Ba2 80.71(2) 5 5_455
Ag1 Te2 Ba3 95.19(3) 1_455 2_564
Ag1 Te2 Ba3 95.19(3) . 2_564
Ag2 Te2 Ba3 67.37(3) . 2_564
Ag3 Te2 Ba3 136.64(3) 6_565 2_564
Ba2 Te2 Ba3 128.548(18) 5 2_564
Ba2 Te2 Ba3 128.548(18) 5_455 2_564
Ag2 Te3 Ag2 104.59(4) 1_655 .
Ag2 Te3 Ag3 60.37(2) 1_655 .
Ag2 Te3 Ag3 60.37(2) . .
Ag2 Te3 Ba2 134.51(3) 1_655 2_564
Ag2 Te3 Ba2 71.86(2) . 2_564
Ag3 Te3 Ba2 81.14(2) . 2_564
Ag2 Te3 Ba2 71.86(2) 1_655 2_664
Ag2 Te3 Ba2 134.51(3) . 2_664
Ag3 Te3 Ba2 81.14(2) . 2_664
Ba2 Te3 Ba2 79.54(2) 2_564 2_664
Ag2 Te3 Ba3 129.13(3) 1_655 2_564
Ag2 Te3 Ba3 67.75(2) . 2_564
Ag3 Te3 Ba3 127.11(2) . 2_564
Ba2 Te3 Ba3 92.570(14) 2_564 2_564
Ba2 Te3 Ba3 149.46(3) 2_664 2_564
Ag2 Te3 Ba3 67.75(2) 1_655 2_664
Ag2 Te3 Ba3 129.13(3) . 2_664
Ag3 Te3 Ba3 127.11(2) . 2_664
Ba2 Te3 Ba3 149.46(3) 2_564 2_664
Ba2 Te3 Ba3 92.570(14) 2_664 2_664
Ba3 Te3 Ba3 79.30(2) 2_564 2_664
In1 Te4 Ag1 147.64(4) . .
In1 Te4 Ba3 109.64(2) . 2_564
Ag1 Te4 Ba3 94.53(3) . 2_564
In1 Te4 Ba3 109.64(2) . 2_664
Ag1 Te4 Ba3 94.53(3) . 2_664
Ba3 Te4 Ba3 81.67(2) 2_564 2_664
In1 Te4 Ba1 83.28(2) . 2_665
Ag1 Te4 Ba1 72.23(2) . 2_665
Ba3 Te4 Ba1 166.66(3) 2_564 2_665
Ba3 Te4 Ba1 97.404(13) 2_664 2_665
In1 Te4 Ba1 83.28(2) . 2_565
Ag1 Te4 Ba1 72.23(2) . 2_565
Ba3 Te4 Ba1 97.404(12) 2_564 2_565
Ba3 Te4 Ba1 166.66(3) 2_664 2_565
Ba1 Te4 Ba1 80.407(19) 2_665 2_565
In1 Te5 In1 107.82(4) 1_455 .
In1 Te5 Ba2 118.90(2) 1_455 .
In1 Te5 Ba2 118.90(2) . .
In1 Te5 Ba1 109.46(3) 1_455 .
In1 Te5 Ba1 109.46(3) . .
Ba2 Te5 Ba1 90.43(2) . .
In1 Te6 Ba3 100.35(3) . .
In1 Te6 Ba3 100.35(3) . 1_655
Ba3 Te6 Ba3 82.84(2) . 1_655
In1 Te6 Ba1 84.64(2) . 2_665
Ba3 Te6 Ba1 174.87(3) . 2_665
Ba3 Te6 Ba1 97.491(12) 1_655 2_665
In1 Te6 Ba1 84.64(2) . 2_565
Ba3 Te6 Ba1 97.491(12) . 2_565
Ba3 Te6 Ba1 174.87(3) 1_655 2_565
Ba1 Te6 Ba1 81.72(2) 2_665 2_565

loop_
_geom_bond_atom_site_label_1
_geom_bond_atom_site_label_2
_geom_bond_distance
_geom_bond_site_symmetry_2
Ba1 Te6 3.4904(8) 2_664
Ba1 Te6 3.4904(8) 2_564
Ba1 Te4 3.5375(7) 2_564
Ba1 Te4 3.5375(7) 2_664
Ba1 Te1 3.5766(8) 2_564
Ba1 Te1 3.5766(8) 2_664
Ba1 Te5 3.6445(11) .
Ba1 Ag3 3.8501(12) 5_445
Ba1 Ag1 3.8524(10) 2_564
Ba1 Ag1 3.8524(10) 2_664
Ba1 Ba1 4.5669(3) 1_655
Ba1 Ba1 4.5669(3) 1_455
Ba2 Te2 3.5265(7) 5_445
Ba2 Te2 3.5265(7) 5_545
Ba2 Te3 3.5695(8) 2_665
Ba2 Te3 3.5695(8) 2_565
Ba2 Te1 3.5937(8) 2_564
Ba2 Te1 3.5937(8) 2_664
Ba2 Te5 3.6088(10) .
Ba2 Ag1 3.6792(14) 5_445
Ba2 Ag2 3.8286(12) 2_565
Ba2 Ag3 3.9506(12) 5_445
Ba2 Ba2 4.5669(3) 1_655
Ba2 Ba2 4.5669(3) 1_455
Ba3 Te6 3.4515(7) 1_455
Ba3 Te6 3.4516(7) .
Ba3 Te4 3.4922(7) 2_665
Ba3 Te4 3.4922(7) 2_565
Ba3 Te3 3.5784(8) 2_565
Ba3 Te3 3.5784(8) 2_665
Ba3 Te2 3.5974(10) 2_565
Ba3 Ag2 3.6488(12) 2_565
Ba3 Ba3 4.5669(3) 1_455
Ba3 Ba3 4.5669(3) 1_655
In1 Te6 2.7625(10) .
In1 Te4 2.7955(12) .
In1 Te5 2.8257(7) 1_655
In1 Te5 2.8257(7) .
Ag1 Te2 2.7858(7) .
Ag1 Te2 2.7859(7) 1_655
Ag1 Te1 2.8585(11) .
Ag1 Te4 2.9482(14) .
Ag1 Ag3 2.9947(9) 6_665
Ag1 Ag3 2.9947(9) 6_565
Ag1 Ba2 3.6792(14) 5
Ag1 Ba1 3.8524(10) 2_565
Ag1 Ba1 3.8524(10) 2_665
Ag2 Te3 2.8861(8) .
Ag2 Te3 2.8861(8) 1_455
Ag2 Te2 2.8973(13) .
Ag2 Te1 2.9044(12) 6_564
Ag2 Ag3 2.9058(9) .
Ag2 Ag3 2.9058(9) 1_455
Ag2 Ba3 3.6488(12) 2_564
Ag2 Ba2 3.8286(12) 2_564
Ag3 Te3 2.8936(12) .
Ag3 Ag2 2.9058(9) 1_655
Ag3 Te2 2.9409(12) 6_564
Ag3 Te1 2.9861(8) 6_664
Ag3 Te1 2.9861(8) 6_564
Ag3 Ag1 2.9947(9) 6_564
Ag3 Ag1 2.9947(9) 6_664
Ag3 Ba1 3.8502(12) 5
Ag3 Ba2 3.9506(12) 5
Te1 Ag2 2.9044(12) 6_565
Te1 Ag3 2.9861(8) 6_665
Te1 Ag3 2.9861(8) 6_565
Te1 Ba1 3.5766(8) 2_565
Te1 Ba1 3.5766(8) 2_665
Te1 Ba2 3.5938(8) 2_665
Te1 Ba2 3.5938(8) 2_565
Te2 Ag1 2.7858(7) 1_455
Te2 Ag3 2.9408(12) 6_565
Te2 Ba2 3.5265(7) 5
Te2 Ba2 3.5265(7) 5_455
Te2 Ba3 3.5973(10) 2_564
Te3 Ag2 2.8861(8) 1_655
Te3 Ba2 3.5696(8) 2_564
Te3 Ba2 3.5696(8) 2_664
Te3 Ba3 3.5784(8) 2_564
Te3 Ba3 3.5784(8) 2_664
Te4 Ba3 3.4921(7) 2_564
Te4 Ba3 3.4921(7) 2_664
Te4 Ba1 3.5375(7) 2_665
Te4 Ba1 3.5375(7) 2_565
Te5 In1 2.8257(7) 1_455
Te6 Ba3 3.4516(7) 1_655
Te6 Ba1 3.4903(8) 2_665
Te6 Ba1 3.4903(8) 2_565
